data_4308331
loop_
_publ_author_name
'Merii Kato'
'Tomoaki Tanase'

_publ_contact_author_address
;
    Department of Chemistry, Faculty of Science, Nara Women's University, 
 Kitauoya-higashi-machi, Nara 630-8285, Japan
;
_publ_contact_author_email tanase@cc.nara-wu.ac.jp
_publ_contact_author_fax +81-742-20-3399
_publ_contact_author_name ' Tomoaki Tanae'
_publ_contact_author_phone +81-742-20-3399
_publ_section_title
;
Tetranuclear Copper(II) Complex with Glucose-1-phosphate and Its Phosphate
Ester Exchange with ATP
;
_journal_name_full 'Inorganic Chemistry'
_journal_page_first 8
_journal_page_last 10
_journal_paper_doi 10.1021/ic0487631
_journal_volume 44
_journal_year 2005
_chemical_formula_moiety 'C60 H97 Cu4 N18 O46.50 P6 '
_chemical_formula_sum 'C60 H97 Cu4 N18 O46.5 P6'
_chemical_formula_weight 2254.55
_space_group_IT_number 1
_symmetry_cell_setting triclinic
_symmetry_Int_Tables_number 1
_symmetry_space_group_name_Hall 'P 1'
_symmetry_space_group_name_H-M 'P 1'
_cell_angle_alpha 76.852(6)
_cell_angle_beta 72.075(6)
_cell_angle_gamma 84.895(7)
_cell_formula_units_Z 1
_cell_length_a 10.9106(2)
_cell_length_b 12.7652(4)
_cell_length_c 17.4061(2)
_cell_measurement_reflns_used 6658
_cell_measurement_temperature 153.2
_cell_measurement_theta_max 27.5
_cell_measurement_theta_min 3.2
_cell_volume 2245.64(13)
_computing_cell_refinement CRYSTALCLEAR
_computing_data_collection CRYSTALCLEAR
_computing_data_reduction 'teXsan Ver. 1.11'
_computing_molecular_graphics ORTEP
_computing_publication_material 'teXsan Ver. 1.11'
_computing_structure_refinement SHELXL97
_computing_structure_solution SIR92
_diffrn_detector_area_resol_mean 14.62
_diffrn_measurement_device_type 'Rigaku/MSC Mercury CCD'
_diffrn_measurement_method \w
_diffrn_radiation_type 'Mo K\a'
_diffrn_radiation_wavelength 0.7107
_diffrn_reflns_av_R_equivalents 0.018
_diffrn_reflns_limit_h_max 14
_diffrn_reflns_limit_h_min 0
_diffrn_reflns_limit_k_max 16
_diffrn_reflns_limit_k_min -16
_diffrn_reflns_limit_l_max 22
_diffrn_reflns_limit_l_min -20
_diffrn_reflns_number 9962
_diffrn_reflns_theta_max 27.48
_diffrn_reflns_theta_min 3.21
_exptl_absorpt_coefficient_mu 1.149
_exptl_absorpt_correction_T_max 1.000
_exptl_absorpt_correction_T_min 0.891
_exptl_absorpt_correction_type multi-scan
_exptl_absorpt_process_details 'Jacobson, R. (1998) Private communication'
_exptl_crystal_colour blue
_exptl_crystal_density_diffrn 1.667
_exptl_crystal_density_method 'not measured'
_exptl_crystal_description Prism
_exptl_crystal_size_max 0.400
_exptl_crystal_size_mid 0.200
_exptl_crystal_size_min 0.100
_refine_diff_density_max 1.13
_refine_diff_density_min -0.65
_refine_ls_extinction_expression Fc^*^=kFc[1+0.001xFc^2^\l^3^/sin(2\q)]^-1/4^
_refine_ls_extinction_method none
_refine_ls_goodness_of_fit_ref 1.012
_refine_ls_hydrogen_treatment noref
_refine_ls_number_parameters 1112
_refine_ls_number_reflns 9142
_refine_ls_R_factor_gt 0.0372
_refine_ls_shift/su_max 0.1280
_refine_ls_structure_factor_coef Fsqd
_refine_ls_weighting_details 'w = 1/[\s^2^(Fo^2^) + (0.0590P)^2^+0.0000P] where P=(Fo^2^+2Fc^2^)/3'
_refine_ls_weighting_scheme calc
_refine_ls_wR_factor_ref 0.1001
_reflns_number_gt 9142
_reflns_number_total 9962
_reflns_threshold_expression >2.0sigma(I)
_cod_data_source_file ic0487631si20041105_085204_3.cif
_cod_data_source_block '[Cu4(ATP)2(bpy)4]20.5H2O'
_cod_original_cell_volume 2245.7(1)
_cod_original_sg_symbol_H-M 'P 1 '
_cod_original_formula_sum 'C60 H97 Cu4 N18 O46.50 P6 '
_cod_database_code 4308331

loop_
_symmetry_equiv_pos_as_xyz
x,y,z

loop_
_atom_site_label
_atom_site_type_symbol
_atom_site_fract_x
_atom_site_fract_y
_atom_site_fract_z
_atom_site_U_iso_or_equiv
_atom_site_adp_type
_atom_site_occupancy
_atom_site_calc_flag
_atom_site_refinement_flags
_atom_site_disorder_assembly
_atom_site_disorder_group
Cu(1) Cu 0.04641(5) 0.49919(5) 1.02372(4) 0.0153(1) Uani 1.00 d . . .
Cu(2) Cu 0.11856(5) 0.51764(4) 0.81413(4) 0.0137(1) Uani 1.00 d . . .
Cu(3) Cu 0.63433(5) 0.61980(5) 0.43235(4) 0.0159(1) Uani 1.00 d . . .
Cu(4) Cu 0.58648(5) 0.55874(4) 0.64300(3) 0.0126(1) Uani 1.00 d . . .
P(1) P 0.2665(1) 0.6678(1) 0.97537(8) 0.0160(3) Uani 1.00 d . . .
P(2) P 0.3882(1) 0.57916(9) 0.82696(7) 0.0104(2) Uani 1.00 d . . .
P(3) P 0.2721(1) 0.3766(1) 0.92557(8) 0.0121(2) Uani 1.00 d . . .
P(4) P 0.4725(1) 0.4067(1) 0.49511(8) 0.0177(3) Uani 1.00 d . . .
P(5) P 0.3193(1) 0.4910(1) 0.63818(8) 0.0119(2) Uani 1.00 d . . .
P(6) P 0.4101(1) 0.7041(1) 0.54707(8) 0.0140(2) Uani 1.00 d . . .
O(1) O 0.1060(4) 1.0428(3) 1.1011(3) 0.0266(9) Uani 1.00 d . . .
O(2) O 0.1490(4) 1.1307(3) 0.9334(2) 0.0209(7) Uani 1.00 d . . .
O(3) O 0.0210(4) 0.9141(3) 0.9624(2) 0.0230(8) Uani 1.00 d . . .
O(4) O 0.2627(4) 0.7949(3) 0.9605(2) 0.0225(8) Uani 1.00 d . . .
O(5) O 0.1416(4) 0.6313(3) 0.9728(3) 0.0209(8) Uani 1.00 d . . .
O(6) O 0.3789(3) 0.6464(3) 0.8966(2) 0.0180(7) Uani 1.00 d . . .
O(7) O 0.3065(4) 0.6253(3) 1.0512(2) 0.0244(8) Uani 1.00 d . . .
O(8) O 0.3926(3) 0.4580(3) 0.8743(2) 0.0150(7) Uani 1.00 d . . .
O(9) O 0.2715(4) 0.6023(3) 0.7983(2) 0.0173(7) Uani 1.00 d . . .
O(10) O 0.5159(3) 0.6083(3) 0.7654(2) 0.0141(7) Uani 1.00 d . . .
O(11) O 0.2062(4) 0.4138(3) 1.0056(2) 0.0182(7) Uani 1.00 d . . .
O(12) O 0.1842(4) 0.3879(3) 0.8718(2) 0.0173(7) Uani 1.00 d . . .
O(13) O 0.3341(4) 0.2671(3) 0.9378(2) 0.0181(7) Uani 1.00 d . . .
O(14) O 0.8769(4) 0.1339(4) 0.5303(3) 0.0296(9) Uani 1.00 d . . .
O(15) O 0.6972(4) -0.0221(3) 0.5755(3) 0.0298(9) Uani 1.00 d . . .
O(16) O 0.6243(4) 0.1374(3) 0.4370(2) 0.0217(8) Uani 1.00 d . . .
O(17) O 0.5150(4) 0.2923(3) 0.5376(3) 0.0254(8) Uani 1.00 d . . .
O(18) O 0.5803(4) 0.4763(3) 0.4893(3) 0.0244(9) Uani 1.00 d . . .
O(19) O 0.3424(3) 0.4357(3) 0.5608(2) 0.0186(7) Uani 1.00 d . . .
O(20) O 0.4410(4) 0.4061(3) 0.4189(2) 0.0281(9) Uani 1.00 d . . .
O(21) O 0.3011(3) 0.6138(3) 0.6002(2) 0.0147(7) Uani 1.00 d . . .
O(22) O 0.4368(3) 0.4722(3) 0.6677(2) 0.0153(7) Uani 1.00 d . . .
O(23) O 0.1931(3) 0.4527(3) 0.6972(2) 0.0156(7) Uani 1.00 d . . .
O(24) O 0.5148(4) 0.6873(3) 0.5898(2) 0.0176(8) Uani 1.00 d . . .
O(25) O 0.4616(4) 0.6774(3) 0.4610(2) 0.0176(7) Uani 1.00 d . . .
O(26) O 0.3395(4) 0.8088(3) 0.5472(2) 0.0209(8) Uani 1.00 d . . .
O(101) O 0.3176(4) 0.9219(4) 0.6659(3) 0.03547(1) Uiso 1.00 d . . .
O(102) O 0.2881(7) 0.7186(6) 0.1811(4) 0.06627(2) Uiso 1.00 d . . .
O(103) O 0.2117(5) 0.9239(4) 0.2125(3) 0.04085(1) Uiso 1.00 d . . .
O(104) O 0.2821(5) 0.9167(4) 0.4114(3) 0.04203(1) Uiso 1.00 d . . .
O(105) O 0.3208(4) 0.7289(4) 0.3486(3) 0.03473(1) Uiso 1.00 d . . .
O(106) O 0.1111(6) 0.2094(5) 0.5301(4) 0.06087(2) Uiso 1.00 d . . .
O(107) O 0.2978(6) 0.2698(5) 0.3799(4) 0.06437(2) Uiso 1.00 d . . .
O(108) O 0.4059(5) 0.5137(4) 0.2578(3) 0.04520(2) Uiso 1.00 d . . .
O(109) O 0.4377(6) 0.0947(5) 0.3236(4) 0.06095(2) Uiso 1.00 d . . .
O(110) O 1.0300(4) -0.0031(4) 0.4371(3) 0.03416(1) Uiso 1.00 d . . .
O(111) O 0.7857(9) 0.0054(8) 0.8679(6) 0.10606(4) Uiso 1.00 d . . .
O(112) O 0.6709(6) 0.0813(5) 1.0058(4) 0.05334(2) Uiso 1.00 d . . .
O(113) O 0.4005(5) 0.0632(4) 1.1850(3) 0.04409(1) Uiso 1.00 d . . .
O(114) O 0.4681(4) 0.2316(4) 1.0493(3) 0.03409(1) Uiso 1.00 d . . .
O(115) O 1.3940(4) 0.4158(4) 0.1218(3) 0.03045(1) Uiso 1.00 d . . .
O(116) O 0.1396(5) 0.0884(4) 0.6784(3) 0.04414(1) Uiso 1.00 d . . .
O(117) O 0.2075(4) 0.2242(4) 0.7612(3) 0.03083(1) Uiso 1.00 d . . .
O(118) O 0.4411(5) 0.1546(4) 0.8053(3) 0.03736(1) Uiso 1.00 d . . .
O(119) O 0.5378(4) 0.8438(3) 0.7151(3) 0.02491(1) Uiso 1.00 d . . .
O(120) O 0.5626(6) 0.9524(5) 0.8262(4) 0.05354(2) Uiso 1.00 d . . .
O(121) O 0.497(2) 0.917(1) 0.995(1) 0.08763(6) Uiso 0.50 d P . .
N(1) N -0.0669(4) 0.8531(3) 1.1053(3) 0.0185(9) Uani 1.00 d . . .
N(2) N -0.0879(4) 0.6859(3) 1.1861(3) 0.0181(9) Uani 1.00 d . . .
N(3) N -0.4322(5) 0.7627(4) 1.2218(3) 0.025(1) Uani 1.00 d . . .
N(4) N -0.2946(5) 0.9037(4) 1.1293(3) 0.025(1) Uani 1.00 d . . .
N(5) N -0.3586(4) 0.5997(4) 1.2850(3) 0.0203(9) Uani 1.00 d . . .
N(6) N 0.8051(4) 0.2380(4) 0.3633(3) 0.0184(9) Uani 1.00 d . . .
N(7) N 0.8102(4) 0.4029(4) 0.2821(3) 0.0180(9) Uani 1.00 d . . .
N(8) N 1.1572(4) 0.3299(4) 0.2134(3) 0.0203(9) Uani 1.00 d . . .
N(9) N 1.0318(5) 0.1871(4) 0.3161(3) 0.025(1) Uani 1.00 d . . .
N(10) N 1.0673(4) 0.4952(4) 0.1638(3) 0.0185(9) Uani 1.00 d . . .
N(11) N -0.1153(4) 0.5819(4) 1.0208(3) 0.0173(9) Uani 1.00 d . . .
N(12) N -0.0737(4) 0.3778(4) 1.0707(3) 0.0176(9) Uani 1.00 d . . .
N(21) N 0.0216(4) 0.6491(4) 0.7792(3) 0.0171(9) Uani 1.00 d . . .
N(22) N -0.0542(4) 0.4553(4) 0.8493(3) 0.0181(9) Uani 1.00 d . . .
N(31) N 0.8207(4) 0.5734(4) 0.4176(3) 0.0193(9) Uani 1.00 d . . .
N(32) N 0.7178(5) 0.7632(4) 0.3822(3) 0.0208(9) Uani 1.00 d . . .
N(41) N 0.6963(4) 0.4289(4) 0.6700(3) 0.0158(9) Uani 1.00 d . . .
N(42) N 0.7612(4) 0.6285(3) 0.6060(3) 0.0147(8) Uani 1.00 d . . .
C(1) C -0.0077(5) 0.7599(4) 1.1349(3) 0.019(1) Uani 1.00 d . . .
C(2) C -0.2089(5) 0.7340(4) 1.1886(3) 0.016(1) Uani 1.00 d . . .
C(3) C -0.3329(5) 0.6960(4) 1.2323(3) 0.019(1) Uani 1.00 d . . .
C(4) C -0.4075(6) 0.8602(5) 1.1719(4) 0.028(1) Uani 1.00 d . . .
C(5) C -0.1966(5) 0.8365(4) 1.1395(4) 0.021(1) Uani 1.00 d . . .
C(6) C -0.0070(5) 0.9423(4) 1.0408(3) 0.018(1) Uani 1.00 d . . .
C(7) C 0.1230(5) 0.9736(4) 1.0462(3) 0.0176(10) Uani 1.00 d . . .
C(8) C 0.1921(5) 1.0225(4) 0.9557(3) 0.020(1) Uani 1.00 d . . .
C(9) C 0.1464(5) 0.9539(4) 0.9097(3) 0.019(1) Uani 1.00 d . . .
C(10) C 0.2333(6) 0.8587(4) 0.8877(3) 0.021(1) Uani 1.00 d . . .
C(11) C 0.7380(5) 0.3287(4) 0.3387(3) 0.019(1) Uani 1.00 d . . .
C(12) C 0.9341(5) 0.3578(4) 0.2673(3) 0.0155(10) Uani 1.00 d . . .
C(13) C 1.0544(5) 0.3958(4) 0.2151(3) 0.017(1) Uani 1.00 d . . .
C(14) C 1.1411(6) 0.2299(5) 0.2624(4) 0.027(1) Uani 1.00 d . . .
C(15) C 0.9305(5) 0.2545(4) 0.3172(3) 0.0161(10) Uani 1.00 d . . .
C(16) C 0.7540(5) 0.1459(4) 0.4315(3) 0.019(1) Uani 1.00 d . . .
C(17) C 0.7570(5) 0.1569(4) 0.5161(3) 0.020(1) Uani 1.00 d . . .
C(18) C 0.6481(6) 0.0842(4) 0.5719(3) 0.023(1) Uani 1.00 d . . .
C(19) C 0.5495(5) 0.1069(4) 0.5227(4) 0.023(1) Uani 1.00 d . . .
C(20) C 0.4499(5) 0.1949(5) 0.5447(4) 0.026(1) Uani 1.00 d . . .
C(111) C -0.1259(5) 0.6866(4) 0.9884(3) 0.021(1) Uani 1.00 d . . .
C(112) C -0.2447(6) 0.7374(5) 0.9890(4) 0.027(1) Uani 1.00 d . . .
C(113) C -0.3536(6) 0.6786(5) 1.0241(4) 0.032(1) Uani 1.00 d . . .
C(114) C -0.3441(6) 0.5689(5) 1.0587(4) 0.029(1) Uani 1.00 d . . .
C(115) C -0.2222(5) 0.5228(4) 1.0549(3) 0.021(1) Uani 1.00 d . . .
C(116) C -0.1998(6) 0.4081(4) 1.0862(3) 0.019(1) Uani 1.00 d . . .
C(117) C -0.2983(5) 0.3345(5) 1.1272(4) 0.027(1) Uani 1.00 d . . .
C(118) C -0.2656(6) 0.2281(5) 1.1514(4) 0.031(1) Uani 1.00 d . . .
C(119) C -0.1350(6) 0.1968(5) 1.1329(4) 0.028(1) Uani 1.00 d . . .
C(120) C -0.0439(5) 0.2744(5) 1.0940(3) 0.022(1) Uani 1.00 d . . .
C(121) C 0.0726(6) 0.7473(5) 0.7439(4) 0.026(1) Uani 1.00 d . . .
C(122) C -0.0048(7) 0.8380(5) 0.7246(5) 0.035(1) Uani 1.00 d . . .
C(123) C -0.1358(6) 0.8214(6) 0.7411(5) 0.037(2) Uani 1.00 d . . .
C(124) C -0.1868(6) 0.7206(5) 0.7774(4) 0.029(1) Uani 1.00 d . . .
C(125) C -0.1057(5) 0.6353(5) 0.7953(3) 0.020(1) Uani 1.00 d . . .
C(126) C -0.1484(5) 0.5254(5) 0.8334(3) 0.018(1) Uani 1.00 d . . .
C(127) C -0.2727(6) 0.4921(6) 0.8516(4) 0.034(1) Uani 1.00 d . . .
C(128) C -0.3032(6) 0.3859(6) 0.8880(4) 0.037(2) Uani 1.00 d . . .
C(129) C -0.2052(6) 0.3139(6) 0.9036(4) 0.033(1) Uani 1.00 d . . .
C(130) C -0.0817(6) 0.3525(5) 0.8832(4) 0.024(1) Uani 1.00 d . . .
C(131) C 0.8635(6) 0.4738(5) 0.4415(4) 0.026(1) Uani 1.00 d . . .
C(132) C 0.9940(6) 0.4499(6) 0.4291(4) 0.035(1) Uani 1.00 d . . .
C(133) C 1.0804(6) 0.5318(7) 0.3917(5) 0.044(2) Uani 1.00 d . . .
C(134) C 1.0376(6) 0.6346(6) 0.3695(4) 0.035(1) Uani 1.00 d . . .
C(135) C 0.9064(5) 0.6541(5) 0.3819(4) 0.022(1) Uani 1.00 d . . .
C(136) C 0.8474(6) 0.7609(5) 0.3610(3) 0.022(1) Uani 1.00 d . . .
C(137) C 0.9172(6) 0.8548(5) 0.3233(4) 0.030(1) Uani 1.00 d . . .
C(138) C 0.8509(7) 0.9507(5) 0.3057(4) 0.037(2) Uani 1.00 d . . .
C(139) C 0.7173(7) 0.9529(5) 0.3273(4) 0.034(1) Uani 1.00 d . . .
C(140) C 0.6553(6) 0.8564(5) 0.3655(4) 0.025(1) Uani 1.00 d . . .
C(141) C 0.6539(6) 0.3290(5) 0.7010(4) 0.023(1) Uani 1.00 d . . .
C(142) C 0.7358(6) 0.2428(4) 0.7174(4) 0.026(1) Uani 1.00 d . . .
C(143) C 0.8640(6) 0.2604(5) 0.7021(4) 0.028(1) Uani 1.00 d . . .
C(144) C 0.9093(5) 0.3653(5) 0.6701(4) 0.025(1) Uani 1.00 d . . .
C(145) C 0.8227(5) 0.4475(4) 0.6547(3) 0.017(1) Uani 1.00 d . . .
C(146) C 0.8578(5) 0.5610(4) 0.6193(3) 0.017(1) Uani 1.00 d . . .
C(147) C 0.9836(5) 0.5989(5) 0.5987(4) 0.021(1) Uani 1.00 d . . .
C(148) C 1.0067(6) 0.7077(5) 0.5635(4) 0.026(1) Uani 1.00 d . . .
C(149) C 0.9044(6) 0.7743(5) 0.5509(3) 0.022(1) Uani 1.00 d . . .
C(150) C 0.7834(5) 0.7324(4) 0.5723(3) 0.017(1) Uani 1.00 d . . .
H(1) H 0.0843 0.7506 1.1187 0.0224 Uiso 1.00 calc . . .
H(2) H -0.4799 0.9064 1.1654 0.0309 Uiso 1.00 calc . . .
H(3) H 0.6467 0.3386 0.3606 0.0226 Uiso 1.00 calc . . .
H(4) H 1.2177 0.1879 0.2574 0.0298 Uiso 1.00 calc . . .
H(5) H -0.0618 1.0064 1.0408 0.0223 Uiso 1.00 calc . . .
H(6) H 0.1671 0.9109 1.0632 0.0231 Uiso 1.00 calc . . .
H(7) H 0.2842 1.0202 0.9443 0.0220 Uiso 1.00 calc . . .
H(8) H 0.1360 1.0004 0.8592 0.0228 Uiso 1.00 calc . . .
H(9) H 0.8017 0.0839 0.4173 0.0208 Uiso 1.00 calc . . .
H(10) H 0.7332 0.2320 0.5202 0.0249 Uiso 1.00 calc . . .
H(11) H 0.6144 0.1029 0.6249 0.0261 Uiso 1.00 calc . . .
H(12) H 0.5059 0.0435 0.5312 0.0259 Uiso 1.00 calc . . .
H(13) H 0.3113 0.8859 0.8463 0.0272 Uiso 1.00 calc . . .
H(14) H 0.1909 0.8171 0.8659 0.0272 Uiso 1.00 calc . . .
H(15) H 0.3948 0.1742 0.6000 0.0310 Uiso 1.00 calc . . .
H(16) H 0.3979 0.2094 0.5081 0.0310 Uiso 1.00 calc . . .
H(17) H -0.0484 0.7301 0.9641 0.0241 Uiso 1.00 calc . . .
H(18) H -0.2481 0.8153 0.9627 0.0327 Uiso 1.00 calc . . .
H(19) H -0.4366 0.7146 1.0260 0.0396 Uiso 1.00 calc . . .
H(20) H -0.4193 0.5283 1.0833 0.0346 Uiso 1.00 calc . . .
H(21) H -0.3860 0.3594 1.1367 0.0319 Uiso 1.00 calc . . .
H(22) H -0.3318 0.1776 1.1783 0.0367 Uiso 1.00 calc . . .
H(23) H -0.1110 0.1248 1.1470 0.0323 Uiso 1.00 calc . . .
H(24) H 0.0460 0.2551 1.0827 0.0272 Uiso 1.00 calc . . .
H(25) H 0.1649 0.7581 0.7301 0.0300 Uiso 1.00 calc . . .
H(26) H 0.0320 0.9097 0.7022 0.0410 Uiso 1.00 calc . . .
H(27) H -0.1893 0.8841 0.7258 0.0424 Uiso 1.00 calc . . .
H(28) H -0.2762 0.7110 0.7905 0.0365 Uiso 1.00 calc . . .
H(29) H -0.3374 0.5459 0.8393 0.0379 Uiso 1.00 calc . . .
H(30) H -0.3885 0.3642 0.9020 0.0439 Uiso 1.00 calc . . .
H(31) H -0.2238 0.2418 0.9282 0.0386 Uiso 1.00 calc . . .
H(32) H -0.0141 0.3053 0.8934 0.0279 Uiso 1.00 calc . . .
H(33) H 0.8025 0.4200 0.4665 0.0307 Uiso 1.00 calc . . .
H(34) H 1.0226 0.3783 0.4444 0.0426 Uiso 1.00 calc . . .
H(35) H 1.1708 0.5204 0.3827 0.0514 Uiso 1.00 calc . . .
H(36) H 1.0976 0.6948 0.3441 0.0426 Uiso 1.00 calc . . .
H(37) H 1.0094 0.8554 0.3097 0.0368 Uiso 1.00 calc . . .
H(38) H 0.8979 1.0186 0.2778 0.0412 Uiso 1.00 calc . . .
H(39) H 0.6694 1.0211 0.3157 0.0398 Uiso 1.00 calc . . .
H(40) H 0.5630 0.8579 0.3807 0.0291 Uiso 1.00 calc . . .
H(41) H 0.5663 0.3195 0.7111 0.0249 Uiso 1.00 calc . . .
H(42) H 0.7034 0.1734 0.7380 0.0320 Uiso 1.00 calc . . .
H(43) H 0.9231 0.2040 0.7119 0.0337 Uiso 1.00 calc . . .
H(44) H 0.9977 0.3827 0.6610 0.0292 Uiso 1.00 calc . . .
H(45) H 1.0541 0.5532 0.6072 0.0273 Uiso 1.00 calc . . .
H(46) H 1.0915 0.7378 0.5480 0.0303 Uiso 1.00 calc . . .
H(47) H 0.9183 0.8519 0.5261 0.0271 Uiso 1.00 calc . . .
H(48) H 0.7137 0.7813 0.5632 0.0205 Uiso 1.00 calc . . .
H(49) H 1.0093 0.5400 0.1828 0.0163 Uiso 1.00 calc . . .
H(50) H 1.1414 0.5200 0.1427 0.0163 Uiso 1.00 calc . . .
H(51) H 0.9083 0.0800 0.5164 0.0163 Uiso 1.00 calc . . .
H(52) H 0.6449 -0.0600 0.6184 0.0163 Uiso 1.00 calc . . .
H(53) H -0.3034 0.5600 1.2758 0.0163 Uiso 1.00 calc . . .
H(54) H -0.4371 0.5800 1.3056 0.0163 Uiso 1.00 calc . . .
H(55) H 0.2000 1.1600 0.9437 0.0163 Uiso 1.00 calc . . .

loop_
_atom_site_aniso_label
_atom_site_aniso_U_11
_atom_site_aniso_U_22
_atom_site_aniso_U_33
_atom_site_aniso_U_12
_atom_site_aniso_U_13
_atom_site_aniso_U_23
Cu(1) 0.0128(3) 0.0151(3) 0.0161(3) -0.0012(2) -0.0011(2) -0.0035(2)
Cu(2) 0.0086(3) 0.0170(3) 0.0159(3) -0.0001(2) -0.0042(2) -0.0034(2)
Cu(3) 0.0131(3) 0.0157(3) 0.0165(3) -0.0007(2) -0.0011(2) -0.0027(2)
Cu(4) 0.0091(3) 0.0136(3) 0.0148(3) -0.0002(2) -0.0036(2) -0.0020(2)
P(1) 0.0166(6) 0.0117(6) 0.0163(6) -0.0016(5) 0.0011(5) -0.0039(5)
P(2) 0.0082(5) 0.0108(6) 0.0119(6) -0.0001(4) -0.0021(5) -0.0031(4)
P(3) 0.0114(6) 0.0104(5) 0.0142(6) -0.0010(4) -0.0040(5) -0.0012(4)
P(4) 0.0175(7) 0.0142(6) 0.0164(6) 0.0020(5) 0.0014(5) -0.0029(5)
P(5) 0.0086(6) 0.0147(6) 0.0122(6) -0.0001(4) -0.0023(5) -0.0040(5)
P(6) 0.0130(6) 0.0139(6) 0.0141(6) 0.0019(5) -0.0042(5) -0.0013(5)
O(1) 0.036(2) 0.021(2) 0.026(2) 0.006(2) -0.009(2) -0.012(2)
O(2) 0.025(2) 0.010(2) 0.028(2) -0.002(1) -0.008(2) -0.005(1)
O(3) 0.023(2) 0.024(2) 0.019(2) -0.007(2) -0.001(2) -0.004(2)
O(4) 0.032(2) 0.013(2) 0.022(2) 0.001(1) -0.005(2) -0.005(1)
O(5) 0.013(2) 0.017(2) 0.028(2) -0.001(1) -0.001(2) -0.002(2)
O(6) 0.013(2) 0.022(2) 0.021(2) -0.002(1) -0.003(1) -0.011(2)
O(7) 0.034(2) 0.020(2) 0.019(2) -0.005(2) -0.006(2) -0.003(1)
O(8) 0.012(2) 0.011(2) 0.020(2) -0.003(1) -0.003(1) 0.001(1)
O(9) 0.014(2) 0.015(2) 0.024(2) 0.001(1) -0.009(2) -0.003(1)
O(10) 0.011(2) 0.019(2) 0.011(2) -0.003(1) -0.003(1) -0.001(1)
O(11) 0.018(2) 0.019(2) 0.014(2) 0.003(1) -0.001(1) -0.004(1)
O(12) 0.018(2) 0.016(2) 0.019(2) -0.004(1) -0.008(2) 0.000(1)
O(13) 0.016(2) 0.014(2) 0.024(2) 0.001(1) -0.006(1) -0.004(1)
O(14) 0.024(2) 0.034(2) 0.032(2) 0.001(2) -0.009(2) -0.009(2)
O(15) 0.025(2) 0.019(2) 0.031(2) 0.003(2) 0.004(2) 0.005(2)
O(16) 0.019(2) 0.022(2) 0.021(2) -0.005(1) -0.001(1) -0.004(1)
O(17) 0.027(2) 0.015(2) 0.030(2) 0.002(2) -0.005(2) -0.003(2)
O(18) 0.012(2) 0.022(2) 0.030(2) -0.002(1) 0.003(2) 0.000(2)
O(19) 0.014(2) 0.024(2) 0.020(2) 0.000(1) -0.003(1) -0.013(2)
O(20) 0.036(2) 0.031(2) 0.013(2) 0.005(2) -0.002(2) -0.007(2)
O(21) 0.010(2) 0.016(2) 0.016(2) 0.002(1) -0.003(1) -0.003(1)
O(22) 0.011(2) 0.015(2) 0.019(2) -0.001(1) -0.005(1) -0.003(1)
O(23) 0.011(2) 0.021(2) 0.016(2) 0.000(1) -0.002(1) -0.008(1)
O(24) 0.015(2) 0.013(2) 0.026(2) -0.001(1) -0.010(2) 0.000(1)
O(25) 0.016(2) 0.021(2) 0.014(2) 0.003(1) -0.004(1) -0.003(1)
O(26) 0.023(2) 0.015(2) 0.024(2) 0.008(1) -0.010(2) -0.004(1)
N(1) 0.021(2) 0.014(2) 0.014(2) 0.003(2) 0.000(2) 0.000(2)
N(2) 0.017(2) 0.014(2) 0.020(2) 0.002(2) -0.002(2) -0.002(2)
N(3) 0.017(2) 0.026(3) 0.027(3) 0.005(2) -0.004(2) -0.003(2)
N(4) 0.022(2) 0.020(2) 0.027(2) 0.007(2) -0.003(2) 0.003(2)
N(5) 0.013(2) 0.020(2) 0.023(2) 0.002(2) 0.000(2) -0.006(2)
N(6) 0.015(2) 0.019(2) 0.016(2) 0.000(2) 0.002(2) -0.002(2)
N(7) 0.013(2) 0.018(2) 0.020(2) 0.002(2) -0.001(2) -0.005(2)
N(8) 0.015(2) 0.023(2) 0.021(2) 0.001(2) -0.003(2) -0.002(2)
N(9) 0.017(2) 0.021(2) 0.029(3) 0.005(2) -0.003(2) 0.003(2)
N(10) 0.014(2) 0.017(2) 0.018(2) -0.002(2) 0.003(2) -0.002(2)
N(11) 0.019(2) 0.020(2) 0.013(2) 0.000(2) -0.002(2) -0.006(2)
N(12) 0.016(2) 0.020(2) 0.017(2) -0.003(2) -0.004(2) -0.004(2)
N(21) 0.013(2) 0.021(2) 0.021(2) 0.006(2) -0.008(2) -0.008(2)
N(22) 0.013(2) 0.026(2) 0.014(2) -0.002(2) -0.002(2) -0.004(2)
N(31) 0.015(2) 0.026(2) 0.017(2) 0.001(2) -0.003(2) -0.005(2)
N(32) 0.020(2) 0.022(2) 0.021(2) -0.003(2) -0.004(2) -0.008(2)
N(41) 0.013(2) 0.017(2) 0.016(2) -0.001(2) -0.005(2) -0.001(2)
N(42) 0.010(2) 0.018(2) 0.017(2) -0.002(2) -0.004(2) -0.005(2)
C(1) 0.020(3) 0.016(2) 0.019(3) 0.005(2) -0.002(2) -0.005(2)
C(2) 0.017(2) 0.016(2) 0.012(2) 0.006(2) -0.002(2) -0.005(2)
C(3) 0.020(3) 0.021(3) 0.018(3) 0.002(2) -0.004(2) -0.007(2)
C(4) 0.021(3) 0.026(3) 0.030(3) 0.011(2) -0.004(2) -0.001(2)
C(5) 0.017(3) 0.021(3) 0.022(3) 0.003(2) -0.004(2) -0.001(2)
C(6) 0.023(3) 0.009(2) 0.018(2) 0.001(2) -0.001(2) -0.001(2)
C(7) 0.023(3) 0.011(2) 0.018(2) 0.001(2) -0.007(2) -0.002(2)
C(8) 0.019(3) 0.011(2) 0.025(3) 0.001(2) -0.002(2) -0.003(2)
C(9) 0.022(3) 0.014(2) 0.016(2) -0.005(2) 0.002(2) -0.001(2)
C(10) 0.030(3) 0.015(2) 0.014(2) -0.002(2) 0.000(2) -0.003(2)
C(11) 0.015(2) 0.021(3) 0.019(3) 0.003(2) -0.001(2) -0.004(2)
C(12) 0.013(2) 0.014(2) 0.016(2) 0.000(2) 0.000(2) -0.002(2)
C(13) 0.018(3) 0.016(2) 0.017(2) 0.003(2) -0.006(2) -0.003(2)
C(14) 0.021(3) 0.023(3) 0.029(3) 0.004(2) -0.003(2) 0.000(2)
C(15) 0.015(2) 0.018(2) 0.011(2) 0.000(2) 0.003(2) -0.003(2)
C(16) 0.019(2) 0.013(2) 0.021(3) -0.002(2) 0.001(2) -0.001(2)
C(17) 0.018(2) 0.019(2) 0.019(2) 0.002(2) -0.001(2) -0.003(2)
C(18) 0.025(3) 0.016(3) 0.022(3) 0.004(2) -0.002(2) 0.000(2)
C(19) 0.022(3) 0.014(2) 0.025(3) -0.004(2) 0.003(2) -0.003(2)
C(20) 0.020(3) 0.018(3) 0.032(3) -0.001(2) -0.002(2) -0.001(2)
C(111) 0.019(3) 0.021(3) 0.024(3) -0.002(2) -0.005(2) -0.008(2)
C(112) 0.032(3) 0.020(3) 0.025(3) 0.006(2) -0.008(2) -0.002(2)
C(113) 0.021(3) 0.033(3) 0.041(4) 0.010(2) -0.012(3) -0.007(3)
C(114) 0.018(3) 0.026(3) 0.040(4) 0.000(2) -0.005(3) -0.006(3)
C(115) 0.018(3) 0.023(3) 0.019(2) -0.001(2) -0.005(2) -0.004(2)
C(116) 0.022(3) 0.019(3) 0.017(2) 0.001(2) -0.004(2) -0.006(2)
C(117) 0.016(3) 0.029(3) 0.034(3) -0.008(2) -0.007(2) -0.001(2)
C(118) 0.028(3) 0.025(3) 0.036(3) -0.014(2) -0.002(3) -0.002(2)
C(119) 0.033(3) 0.020(3) 0.030(3) 0.001(2) -0.010(3) -0.005(2)
C(120) 0.022(3) 0.022(3) 0.019(3) -0.001(2) -0.003(2) -0.005(2)
C(121) 0.023(3) 0.020(3) 0.039(3) 0.003(2) -0.019(3) -0.003(2)
C(122) 0.033(3) 0.022(3) 0.054(4) 0.003(2) -0.023(3) -0.006(3)
C(123) 0.032(3) 0.035(4) 0.051(4) 0.019(3) -0.028(3) -0.011(3)
C(124) 0.018(3) 0.040(4) 0.033(3) 0.010(3) -0.012(3) -0.012(3)
C(125) 0.014(2) 0.033(3) 0.015(2) 0.002(2) -0.006(2) -0.006(2)
C(126) 0.011(2) 0.032(3) 0.011(2) -0.003(2) -0.003(2) -0.003(2)
C(127) 0.021(3) 0.052(4) 0.025(3) -0.003(3) -0.009(3) 0.000(3)
C(128) 0.014(3) 0.062(5) 0.031(3) -0.013(3) -0.007(3) 0.001(3)
C(129) 0.024(3) 0.038(4) 0.032(3) -0.012(3) -0.006(3) 0.002(3)
C(130) 0.017(3) 0.033(3) 0.018(3) -0.003(2) -0.002(2) -0.003(2)
C(131) 0.027(3) 0.027(3) 0.031(3) 0.004(2) -0.011(3) -0.013(2)
C(132) 0.028(3) 0.040(4) 0.039(4) 0.014(3) -0.010(3) -0.015(3)
C(133) 0.018(3) 0.070(5) 0.048(4) 0.013(3) -0.013(3) -0.022(4)
C(134) 0.016(3) 0.051(4) 0.035(3) -0.004(3) -0.002(2) -0.009(3)
C(135) 0.014(3) 0.034(3) 0.019(3) -0.006(2) -0.001(2) -0.009(2)
C(136) 0.023(3) 0.030(3) 0.015(2) -0.006(2) -0.002(2) -0.010(2)
C(137) 0.029(3) 0.039(4) 0.018(3) -0.018(3) 0.004(2) -0.007(2)
C(138) 0.054(4) 0.030(3) 0.019(3) -0.022(3) -0.001(3) 0.001(2)
C(139) 0.058(4) 0.021(3) 0.024(3) -0.003(3) -0.010(3) -0.006(2)
C(140) 0.032(3) 0.019(3) 0.024(3) -0.002(2) -0.004(2) -0.005(2)
C(141) 0.019(3) 0.020(3) 0.028(3) -0.003(2) -0.007(2) -0.002(2)
C(142) 0.024(3) 0.015(2) 0.035(3) -0.002(2) -0.011(2) 0.003(2)
C(143) 0.023(3) 0.024(3) 0.034(3) 0.006(2) -0.009(2) -0.002(2)
C(144) 0.014(3) 0.026(3) 0.033(3) 0.007(2) -0.008(2) -0.007(2)
C(145) 0.012(2) 0.022(3) 0.016(2) 0.003(2) -0.006(2) -0.003(2)
C(146) 0.015(3) 0.021(3) 0.013(2) 0.002(2) -0.003(2) -0.005(2)
C(147) 0.010(2) 0.028(3) 0.022(3) -0.004(2) 0.000(2) -0.003(2)
C(148) 0.015(3) 0.028(3) 0.033(3) -0.009(2) -0.004(2) -0.004(2)
C(149) 0.022(3) 0.023(3) 0.018(3) -0.007(2) -0.002(2) 0.000(2)
C(150) 0.018(3) 0.019(3) 0.014(2) -0.002(2) -0.006(2) -0.002(2)

loop_
_atom_type_symbol
_atom_type_description
_atom_type_scat_dispersion_real
_atom_type_scat_dispersion_imag
_atom_type_scat_source
C C 0.003 0.002
;International Tables for Crystallography
(1992, Vol. C, Tables 4.2.6.8 and 6.1.1.4)
;
H H 0.000 0.000
;International Tables for Crystallography
(1992, Vol. C, Table 6.1.1.4)
;
Cu Cu 0.320 1.265
;International Tables for Crystallography
(1992, Vol. C, Tables 4.2.6.8 and 6.1.1.4)
;
N N 0.006 0.003
;International Tables for Crystallography
(1992, Vol. C, Tables 4.2.6.8 and 6.1.1.4)
;
O O 0.011 0.006
;International Tables for Crystallography
(1992, Vol. C, Tables 4.2.6.8 and 6.1.1.4)
;
P P 0.102 0.094
;International Tables for Crystallography
(1992, Vol. C, Tables 4.2.6.8 and 6.1.1.4)
;

loop_
_geom_angle_atom_site_label_1
_geom_angle_atom_site_label_2
_geom_angle_atom_site_label_3
_geom_angle
_geom_angle_site_symmetry_1
_geom_angle_site_symmetry_2
_geom_angle_site_symmetry_3
_geom_angle_publ_flag
O(5) Cu(1) O(11) 91.0(2) . . . yes
O(5) Cu(1) N(11) 89.1(2) . . . yes
O(5) Cu(1) N(12) 170.9(2) . . . yes
O(11) Cu(1) N(11) 168.8(2) . . . yes
O(11) Cu(1) N(12) 97.3(2) . . . yes
N(11) Cu(1) N(12) 82.0(2) . . . yes
O(9) Cu(2) O(12) 93.7(2) . . . yes
O(9) Cu(2) O(23) 97.5(1) . . . yes
O(9) Cu(2) N(21) 91.6(2) . . . yes
O(9) Cu(2) N(22) 166.1(2) . . . yes
O(12) Cu(2) O(23) 88.4(2) . . . yes
O(12) Cu(2) N(21) 167.2(2) . . . yes
O(12) Cu(2) N(22) 90.7(2) . . . yes
O(23) Cu(2) N(21) 102.5(2) . . . yes
O(23) Cu(2) N(22) 95.8(2) . . . yes
N(21) Cu(2) N(22) 81.5(2) . . . yes
O(18) Cu(3) O(25) 92.8(2) . . . yes
O(18) Cu(3) N(31) 90.4(2) . . . yes
O(18) Cu(3) N(32) 169.3(2) . . . yes
O(25) Cu(3) N(31) 169.4(2) . . . yes
O(25) Cu(3) N(32) 95.1(2) . . . yes
N(31) Cu(3) N(32) 80.5(2) . . . yes
O(10) Cu(4) O(22) 92.5(2) . . . yes
O(10) Cu(4) O(24) 91.6(2) . . . yes
O(10) Cu(4) N(41) 100.8(2) . . . yes
O(10) Cu(4) N(42) 96.1(2) . . . yes
O(22) Cu(4) O(24) 95.2(2) . . . yes
O(22) Cu(4) N(41) 92.3(2) . . . yes
O(22) Cu(4) N(42) 169.5(2) . . . yes
O(24) Cu(4) N(41) 165.1(2) . . . yes
O(24) Cu(4) N(42) 90.5(2) . . . yes
N(41) Cu(4) N(42) 80.2(2) . . . yes
O(4) P(1) O(5) 108.8(2) . . . yes
O(4) P(1) O(6) 102.2(2) . . . yes
O(4) P(1) O(7) 107.5(3) . . . yes
O(5) P(1) O(6) 109.4(2) . . . yes
O(5) P(1) O(7) 118.1(2) . . . yes
O(6) P(1) O(7) 109.6(2) . . . yes
O(6) P(2) O(8) 103.4(2) . . . yes
O(6) P(2) O(9) 109.4(2) . . . yes
O(6) P(2) O(10) 103.8(2) . . . yes
O(8) P(2) O(9) 111.2(2) . . . yes
O(8) P(2) O(10) 109.8(2) . . . yes
O(9) P(2) O(10) 118.1(2) . . . yes
O(8) P(3) O(11) 106.5(2) . . . yes
O(8) P(3) O(12) 106.7(2) . . . yes
O(8) P(3) O(13) 104.6(2) . . . yes
O(11) P(3) O(12) 111.8(2) . . . yes
O(11) P(3) O(13) 113.7(2) . . . yes
O(12) P(3) O(13) 112.8(2) . . . yes
O(17) P(4) O(18) 102.3(2) . . . yes
O(17) P(4) O(19) 104.5(2) . . . yes
O(17) P(4) O(20) 113.1(3) . . . yes
O(18) P(4) O(19) 110.7(2) . . . yes
O(18) P(4) O(20) 118.2(2) . . . yes
O(19) P(4) O(20) 107.2(2) . . . yes
O(19) P(5) O(21) 102.8(2) . . . yes
O(19) P(5) O(22) 109.1(2) . . . yes
O(19) P(5) O(23) 106.4(2) . . . yes
O(21) P(5) O(22) 111.3(2) . . . yes
O(21) P(5) O(23) 107.3(2) . . . yes
O(22) P(5) O(23) 118.7(2) . . . yes
O(21) P(6) O(24) 106.4(2) . . . yes
O(21) P(6) O(25) 105.1(2) . . . yes
O(21) P(6) O(26) 104.9(2) . . . yes
O(24) P(6) O(25) 110.7(2) . . . yes
O(24) P(6) O(26) 115.3(3) . . . yes
O(25) P(6) O(26) 113.4(2) . . . yes
C(6) O(3) C(9) 110.1(5) . . . yes
P(1) O(4) C(10) 119.7(4) . . . yes
Cu(1) O(5) P(1) 132.8(2) . . . yes
P(1) O(6) P(2) 133.6(3) . . . yes
P(2) O(8) P(3) 128.7(2) . . . yes
Cu(2) O(9) P(2) 133.7(2) . . . yes
Cu(4) O(10) P(2) 124.0(2) . . . yes
Cu(1) O(11) P(3) 123.4(3) . . . yes
Cu(2) O(12) P(3) 128.8(3) . . . yes
C(16) O(16) C(19) 109.6(5) . . . yes
P(4) O(17) C(20) 122.4(4) . . . yes
Cu(3) O(18) P(4) 135.0(3) . . . yes
P(4) O(19) P(5) 131.0(3) . . . yes
P(5) O(21) P(6) 129.4(2) . . . yes
Cu(4) O(22) P(5) 131.8(2) . . . yes
Cu(2) O(23) P(5) 118.1(2) . . . yes
Cu(4) O(24) P(6) 131.5(2) . . . yes
Cu(3) O(25) P(6) 116.2(3) . . . yes
C(1) N(1) C(5) 105.7(4) . . . yes
C(1) N(1) C(6) 127.1(4) . . . yes
C(5) N(1) C(6) 126.4(5) . . . yes
C(1) N(2) C(2) 103.2(4) . . . yes
C(3) N(3) C(4) 119.1(5) . . . yes
C(4) N(4) C(5) 111.8(5) . . . yes
C(11) N(6) C(15) 106.1(4) . . . yes
C(11) N(6) C(16) 126.7(4) . . . yes
C(15) N(6) C(16) 126.9(4) . . . yes
C(11) N(7) C(12) 104.3(4) . . . yes
C(13) N(8) C(14) 119.0(4) . . . yes
C(14) N(9) C(15) 112.4(4) . . . yes
Cu(1) N(11) C(111) 126.6(4) . . . yes
Cu(1) N(11) C(115) 114.0(3) . . . yes
C(111) N(11) C(115) 119.4(5) . . . yes
Cu(1) N(12) C(116) 114.0(3) . . . yes
Cu(1) N(12) C(120) 127.2(4) . . . yes
C(116) N(12) C(120) 118.6(5) . . . yes
Cu(2) N(21) C(121) 125.3(4) . . . yes
Cu(2) N(21) C(125) 114.6(4) . . . yes
C(121) N(21) C(125) 120.1(5) . . . yes
Cu(2) N(22) C(126) 114.8(4) . . . yes
Cu(2) N(22) C(130) 125.5(4) . . . yes
C(126) N(22) C(130) 119.6(5) . . . yes
Cu(3) N(31) C(131) 125.9(4) . . . yes
Cu(3) N(31) C(135) 114.7(4) . . . yes
C(131) N(31) C(135) 119.3(5) . . . yes
Cu(3) N(32) C(136) 115.3(4) . . . yes
Cu(3) N(32) C(140) 125.1(4) . . . yes
C(136) N(32) C(140) 119.6(5) . . . yes
Cu(4) N(41) C(141) 125.1(4) . . . yes
Cu(4) N(41) C(145) 115.8(3) . . . yes
C(141) N(41) C(145) 119.2(5) . . . yes
Cu(4) N(42) C(146) 114.5(3) . . . yes
Cu(4) N(42) C(150) 125.1(4) . . . yes
C(146) N(42) C(150) 120.4(5) . . . yes
N(1) C(1) N(2) 114.2(5) . . . yes
N(2) C(2) C(3) 130.9(4) . . . yes
N(2) C(2) C(5) 110.8(4) . . . yes
C(3) C(2) C(5) 118.4(5) . . . yes
N(3) C(3) N(5) 118.7(5) . . . yes
N(3) C(3) C(2) 116.8(4) . . . yes
N(5) C(3) C(2) 124.5(5) . . . yes
N(3) C(4) N(4) 128.6(6) . . . yes
N(1) C(5) N(4) 128.5(5) . . . yes
N(1) C(5) C(2) 106.1(5) . . . yes
N(4) C(5) C(2) 125.3(5) . . . yes
O(3) C(6) N(1) 109.6(4) . . . yes
O(3) C(6) C(7) 105.6(4) . . . yes
N(1) C(6) C(7) 113.7(5) . . . yes
O(1) C(7) C(6) 111.8(4) . . . yes
O(1) C(7) C(8) 115.2(4) . . . yes
C(6) C(7) C(8) 101.7(5) . . . yes
O(2) C(8) C(7) 110.7(4) . . . yes
O(2) C(8) C(9) 108.6(5) . . . yes
C(7) C(8) C(9) 102.7(4) . . . yes
O(3) C(9) C(8) 106.6(4) . . . yes
O(3) C(9) C(10) 108.6(4) . . . yes
C(8) C(9) C(10) 115.8(5) . . . yes
O(4) C(10) C(9) 110.1(4) . . . yes
N(6) C(11) N(7) 113.9(4) . . . yes
N(7) C(12) C(13) 133.0(4) . . . yes
N(7) C(12) C(15) 109.6(4) . . . yes
C(13) C(12) C(15) 117.5(5) . . . yes
N(8) C(13) N(10) 120.0(4) . . . yes
N(8) C(13) C(12) 118.2(4) . . . yes
N(10) C(13) C(12) 121.7(5) . . . yes
N(8) C(14) N(9) 127.6(5) . . . yes
N(6) C(15) N(9) 128.6(4) . . . yes
N(6) C(15) C(12) 106.2(4) . . . yes
N(9) C(15) C(12) 125.3(4) . . . yes
O(16) C(16) N(6) 106.8(4) . . . yes
O(16) C(16) C(17) 106.7(4) . . . yes
N(6) C(16) C(17) 115.3(5) . . . yes
O(14) C(17) C(16) 114.6(4) . . . yes
O(14) C(17) C(18) 116.3(4) . . . yes
C(16) C(17) C(18) 100.9(5) . . . yes
O(15) C(18) C(17) 106.5(4) . . . yes
O(15) C(18) C(19) 110.9(5) . . . yes
C(17) C(18) C(19) 101.7(4) . . . yes
O(16) C(19) C(18) 105.7(4) . . . yes
O(16) C(19) C(20) 109.4(4) . . . yes
C(18) C(19) C(20) 115.2(5) . . . yes
O(17) C(20) C(19) 109.3(5) . . . yes
N(11) C(111) C(112) 122.2(5) . . . yes
C(111) C(112) C(113) 118.9(5) . . . yes
C(112) C(113) C(114) 119.6(6) . . . yes
C(113) C(114) C(115) 118.6(5) . . . yes
N(11) C(115) C(114) 121.3(5) . . . yes
N(11) C(115) C(116) 115.1(5) . . . yes
C(114) C(115) C(116) 123.6(5) . . . yes
N(12) C(116) C(115) 114.3(5) . . . yes
N(12) C(116) C(117) 121.9(5) . . . yes
C(115) C(116) C(117) 123.8(5) . . . yes
C(116) C(117) C(118) 118.6(5) . . . yes
C(117) C(118) C(119) 119.2(5) . . . yes
C(118) C(119) C(120) 118.5(5) . . . yes
N(12) C(120) C(119) 123.1(5) . . . yes
N(21) C(121) C(122) 121.5(6) . . . yes
C(121) C(122) C(123) 117.2(6) . . . yes
C(122) C(123) C(124) 120.7(6) . . . yes
C(123) C(124) C(125) 119.2(6) . . . yes
N(21) C(125) C(124) 121.3(5) . . . yes
N(21) C(125) C(126) 114.6(5) . . . yes
C(124) C(125) C(126) 124.1(5) . . . yes
N(22) C(126) C(125) 114.4(5) . . . yes
N(22) C(126) C(127) 121.1(5) . . . yes
C(125) C(126) C(127) 124.5(5) . . . yes
C(126) C(127) C(128) 119.9(6) . . . yes
C(127) C(128) C(129) 118.6(6) . . . yes
C(128) C(129) C(130) 118.6(6) . . . yes
N(22) C(130) C(129) 122.1(6) . . . yes
N(31) C(131) C(132) 121.7(6) . . . yes
C(131) C(132) C(133) 118.6(6) . . . yes
C(132) C(133) C(134) 120.3(6) . . . yes
C(133) C(134) C(135) 118.9(6) . . . yes
N(31) C(135) C(134) 121.1(5) . . . yes
N(31) C(135) C(136) 114.4(5) . . . yes
C(134) C(135) C(136) 124.5(6) . . . yes
N(32) C(136) C(135) 115.0(5) . . . yes
N(32) C(136) C(137) 120.9(5) . . . yes
C(135) C(136) C(137) 124.0(5) . . . yes
C(136) C(137) C(138) 118.8(6) . . . yes
C(137) C(138) C(139) 120.2(6) . . . yes
C(138) C(139) C(140) 117.3(6) . . . yes
N(32) C(140) C(139) 123.2(6) . . . yes
N(41) C(141) C(142) 121.9(5) . . . yes
C(141) C(142) C(143) 119.5(5) . . . yes
C(142) C(143) C(144) 119.0(5) . . . yes
C(143) C(144) C(145) 118.6(5) . . . yes
N(41) C(145) C(144) 121.8(5) . . . yes
N(41) C(145) C(146) 113.9(5) . . . yes
C(144) C(145) C(146) 124.2(5) . . . yes
N(42) C(146) C(145) 115.6(5) . . . yes
N(42) C(146) C(147) 120.7(5) . . . yes
C(145) C(146) C(147) 123.7(5) . . . yes
C(146) C(147) C(148) 118.9(5) . . . yes
C(147) C(148) C(149) 118.5(5) . . . yes
C(148) C(149) C(150) 119.9(5) . . . yes
N(42) C(150) C(149) 121.7(5) . . . yes

loop_
_geom_bond_atom_site_label_1
_geom_bond_atom_site_label_2
_geom_bond_distance
_geom_bond_site_symmetry_1
_geom_bond_site_symmetry_2
_geom_bond_publ_flag
Cu(1) O(5) 1.943(4) . . yes
Cu(1) O(11) 1.951(4) . . yes
Cu(1) N(11) 1.983(5) . . yes
Cu(1) N(12) 1.978(4) . . yes
Cu(2) O(9) 1.982(4) . . yes
Cu(2) O(12) 1.934(4) . . yes
Cu(2) O(23) 2.263(4) . . yes
Cu(2) N(21) 1.980(4) . . yes
Cu(2) N(22) 1.973(5) . . yes
Cu(3) O(18) 1.922(4) . . yes
Cu(3) O(25) 1.919(4) . . yes
Cu(3) N(31) 2.021(4) . . yes
Cu(3) N(32) 2.006(5) . . yes
Cu(4) O(10) 2.247(4) . . yes
Cu(4) O(22) 1.935(4) . . yes
Cu(4) O(24) 1.921(4) . . yes
Cu(4) N(41) 2.011(4) . . yes
Cu(4) N(42) 2.032(4) . . yes
P(1) O(4) 1.582(4) . . yes
P(1) O(5) 1.496(5) . . yes
P(1) O(6) 1.592(4) . . yes
P(1) O(7) 1.487(4) . . yes
P(2) O(6) 1.611(5) . . yes
P(2) O(8) 1.583(3) . . yes
P(2) O(9) 1.488(4) . . yes
P(2) O(10) 1.490(3) . . yes
P(3) O(8) 1.644(3) . . yes
P(3) O(11) 1.519(4) . . yes
P(3) O(12) 1.512(5) . . yes
P(3) O(13) 1.497(4) . . yes
P(4) O(17) 1.580(4) . . yes
P(4) O(18) 1.501(5) . . yes
P(4) O(19) 1.600(4) . . yes
P(4) O(20) 1.471(5) . . yes
P(5) O(19) 1.602(5) . . yes
P(5) O(21) 1.577(4) . . yes
P(5) O(22) 1.503(4) . . yes
P(5) O(23) 1.487(3) . . yes
P(6) O(21) 1.637(4) . . yes
P(6) O(24) 1.520(5) . . yes
P(6) O(25) 1.534(4) . . yes
P(6) O(26) 1.482(4) . . yes
O(1) C(7) 1.404(7) . . yes
O(2) C(8) 1.426(6) . . yes
O(3) C(6) 1.425(7) . . yes
O(3) C(9) 1.453(6) . . yes
O(4) C(10) 1.451(7) . . yes
O(14) C(17) 1.398(7) . . yes
O(15) C(18) 1.409(7) . . yes
O(16) C(16) 1.401(7) . . yes
O(16) C(19) 1.444(6) . . yes
O(17) C(20) 1.449(8) . . yes
N(1) C(1) 1.374(7) . . yes
N(1) C(5) 1.371(7) . . yes
N(1) C(6) 1.444(6) . . yes
N(2) C(1) 1.318(6) . . yes
N(2) C(2) 1.397(7) . . yes
N(3) C(3) 1.349(8) . . yes
N(3) C(4) 1.342(7) . . yes
N(4) C(4) 1.321(7) . . yes
N(4) C(5) 1.339(8) . . yes
N(5) C(3) 1.351(6) . . yes
N(6) C(11) 1.370(7) . . yes
N(6) C(15) 1.364(6) . . yes
N(6) C(16) 1.475(6) . . yes
N(7) C(11) 1.310(6) . . yes
N(7) C(12) 1.392(7) . . yes
N(8) C(13) 1.338(7) . . yes
N(8) C(14) 1.356(7) . . yes
N(9) C(14) 1.339(7) . . yes
N(9) C(15) 1.337(7) . . yes
N(10) C(13) 1.366(6) . . yes
N(11) C(111) 1.337(7) . . yes
N(11) C(115) 1.345(7) . . yes
N(12) C(116) 1.356(7) . . yes
N(12) C(120) 1.331(7) . . yes
N(21) C(121) 1.350(7) . . yes
N(21) C(125) 1.350(7) . . yes
N(22) C(126) 1.354(7) . . yes
N(22) C(130) 1.331(7) . . yes
N(31) C(131) 1.335(8) . . yes
N(31) C(135) 1.357(7) . . yes
N(32) C(136) 1.347(8) . . yes
N(32) C(140) 1.336(7) . . yes
N(41) C(141) 1.331(7) . . yes
N(41) C(145) 1.353(7) . . yes
N(42) C(146) 1.343(7) . . yes
N(42) C(150) 1.334(7) . . yes
C(2) C(3) 1.400(7) . . yes
C(2) C(5) 1.384(7) . . yes
C(6) C(7) 1.543(9) . . yes
C(7) C(8) 1.531(7) . . yes
C(8) C(9) 1.516(9) . . yes
C(9) C(10) 1.520(7) . . yes
C(12) C(13) 1.401(7) . . yes
C(12) C(15) 1.401(7) . . yes
C(16) C(17) 1.522(9) . . yes
C(17) C(18) 1.514(7) . . yes
C(18) C(19) 1.540(9) . . yes
C(19) C(20) 1.520(8) . . yes
C(111) C(112) 1.396(8) . . yes
C(112) C(113) 1.360(9) . . yes
C(113) C(114) 1.401(9) . . yes
C(114) C(115) 1.395(8) . . yes
C(115) C(116) 1.468(7) . . yes
C(116) C(117) 1.396(8) . . yes
C(117) C(118) 1.377(8) . . yes
C(118) C(119) 1.403(9) . . yes
C(119) C(120) 1.373(8) . . yes
C(121) C(122) 1.411(9) . . yes
C(122) C(123) 1.39(1) . . yes
C(123) C(124) 1.381(9) . . yes
C(124) C(125) 1.381(9) . . yes
C(125) C(126) 1.459(8) . . yes
C(126) C(127) 1.377(9) . . yes
C(127) C(128) 1.38(1) . . yes
C(128) C(129) 1.397(10) . . yes
C(129) C(130) 1.389(9) . . yes
C(131) C(132) 1.390(9) . . yes
C(132) C(133) 1.38(1) . . yes
C(133) C(134) 1.36(1) . . yes
C(134) C(135) 1.390(8) . . yes
C(135) C(136) 1.472(8) . . yes
C(136) C(137) 1.394(9) . . yes
C(137) C(138) 1.387(9) . . yes
C(138) C(139) 1.39(1) . . yes
C(139) C(140) 1.384(8) . . yes
C(141) C(142) 1.389(8) . . yes
C(142) C(143) 1.370(9) . . yes
C(143) C(144) 1.399(8) . . yes
C(144) C(145) 1.385(8) . . yes
C(145) C(146) 1.474(7) . . yes
C(146) C(147) 1.408(8) . . yes
C(147) C(148) 1.396(8) . . yes
C(148) C(149) 1.384(9) . . yes
C(149) C(150) 1.378(8) . . yes
